data_4106002
loop_
_publ_author_name
'Yingjie Xu'
'Luqing Lin'
'Motomu Kanai'
'Shigeki Matsunaga'
'Masakatsu Shibasaki'

_publ_section_title
;
 Catalytic Asymmetric Ring-Opening of meso-Aziridines with Malonates under
 Heterodinuclear Rare Earth Metal Schiff Base Catalysis
;
_journal_name_full 'Journal of the American Chemical Society'
_journal_page_first 5791
_journal_page_last 5793
_journal_paper_doi 10.1021/ja201492x
_journal_volume 133
_journal_year 2011
_chemical_absolute_configuration 'CHOOSE rm ad rmad syn or unk'
_chemical_formula_moiety 'C16 H19 N3 O9 '
_chemical_formula_sum 'C16 H19 N3 O9'
_chemical_formula_weight 397.34
_space_group_IT_number 19
_symmetry_cell_setting orthorhombic
_symmetry_Int_Tables_number 19
_symmetry_space_group_name_Hall 'P 2ac 2ab'
_symmetry_space_group_name_H-M 'P 21 21 21'
_cell_angle_alpha 90.0000
_cell_angle_beta 90.0000
_cell_angle_gamma 90.0000
_cell_formula_units_Z 4
_cell_length_a 7.12514(13)
_cell_length_b 8.22811(15)
_cell_length_c 30.7815(6)
_cell_measurement_reflns_used 16500
_cell_measurement_temperature 118.1
_cell_measurement_theta_max 68.2
_cell_measurement_theta_min 4.3
_cell_volume 1804.61(6)
_computing_cell_refinement PROCESS-AUTO
_computing_data_collection PROCESS-AUTO
_computing_data_reduction CrystalStructure
_computing_publication_material 'CrystalStructure 3.8'
_computing_structure_refinement CRYSTALS
_computing_structure_solution SIR92
_diffrn_ambient_temperature 118.1
_diffrn_detector_area_resol_mean 10.00
_diffrn_measured_fraction_theta_full 0.999
_diffrn_measured_fraction_theta_max 0.999
_diffrn_measurement_device_type 'Rigaku RAXIS-RAPID'
_diffrn_measurement_method \w
_diffrn_radiation_type 'Cu K\a'
_diffrn_radiation_wavelength 1.54187
_diffrn_reflns_av_R_equivalents 0.039
_diffrn_reflns_limit_h_max 8
_diffrn_reflns_limit_h_min -8
_diffrn_reflns_limit_k_max 9
_diffrn_reflns_limit_k_min -9
_diffrn_reflns_limit_l_max 37
_diffrn_reflns_limit_l_min -36
_diffrn_reflns_number 20215
_diffrn_reflns_theta_full 68.18
_diffrn_reflns_theta_max 68.18
_exptl_absorpt_coefficient_mu 1.046
_exptl_absorpt_correction_T_max 0.886
_exptl_absorpt_correction_T_min 0.673
_exptl_absorpt_correction_type multi-scan
_exptl_absorpt_process_details
;
    Higashi, T. (1995). Program for Absorption Correction.
    Rigaku Corporation, Tokyo, Japan.
;
_exptl_crystal_colour colorless
_exptl_crystal_density_diffrn 1.462
_exptl_crystal_description block
_exptl_crystal_F_000 832.00
_exptl_crystal_size_max 0.18
_exptl_crystal_size_mid 0.15
_exptl_crystal_size_min 0.12
_refine_diff_density_max 0.62
_refine_diff_density_min -0.57
_refine_ls_abs_structure_details 'Flack, H. D. (1983), Acta Cryst. A39, 876-881.  1360 Friedel Pairs'
_refine_ls_abs_structure_Flack 0.0(2)
_refine_ls_extinction_method none
_refine_ls_goodness_of_fit_ref 1.002
_refine_ls_hydrogen_treatment refall
_refine_ls_number_parameters 273
_refine_ls_number_reflns 3296
_refine_ls_R_factor_gt 0.0409
_refine_ls_shift/su_max 0.0001
_refine_ls_structure_factor_coef Fsqd
_refine_ls_weighting_details 'w = 1/[0.0015Fo^2^ + 1.0000\s(Fo^2^)]/(4Fo^2^)'
_refine_ls_weighting_scheme calc
_refine_ls_wR_factor_ref 0.1293
_reflns_number_gt 2907
_reflns_number_total 3296
_reflns_threshold_expression F^2^>2.0\s(F^2^)
_cod_data_source_file ja201492x_si_002.cif
_cod_data_source_block '_110215'
_cod_original_formula_sum 'C16 H19 N3 O9 '
_cod_database_code 4106002

loop_
_symmetry_equiv_pos_site_id
_symmetry_equiv_pos_as_xyz
1 +X,+Y,+Z
2 1/2+X,1/2-Y,-Z
3 -X,1/2+Y,1/2-Z
4 1/2-X,-Y,1/2+Z

loop_
_atom_site_label
_atom_site_type_symbol
_atom_site_fract_x
_atom_site_fract_y
_atom_site_fract_z
_atom_site_U_iso_or_equiv
_atom_site_adp_type
_atom_site_occupancy
_atom_site_symmetry_multiplicity
_atom_site_calc_flag
_atom_site_refinement_flags
O(1) O 1.1239(2) 0.3417(2) 0.61521(6) 0.0232(4) Uani 1.00 1 d .
O(2) O 0.7527(2) 0.2543(2) 0.68953(6) 0.0208(4) Uani 1.00 1 d .
O(3) O 1.2470(2) 0.0102(2) 0.59221(6) 0.0259(4) Uani 1.00 1 d .
O(4) O -0.0429(2) -0.0887(2) 0.68615(6) 0.0254(5) Uani 1.00 1 d .
O(5) O -0.1436(2) -0.0372(2) 0.75106(6) 0.0253(4) Uani 1.00 1 d .
O(6) O 0.5488(2) 0.2716(2) 0.83818(6) 0.0257(4) Uani 1.00 1 d .
O(7) O 1.0725(3) 0.4451(2) 0.54871(6) 0.0312(5) Uani 1.00 1 d .
O(8) O 1.1413(2) -0.0436(2) 0.52531(6) 0.0241(4) Uani 1.00 1 d .
O(9) O 0.3110(2) 0.1255(2) 0.85889(6) 0.0278(5) Uani 1.00 1 d .
N(10) N 0.5508(3) 0.1994(2) 0.63477(6) 0.0199(5) Uani 1.00 1 d .
N(11) N 0.4105(3) 0.1856(2) 0.83066(7) 0.0204(5) Uani 1.00 1 d .
N(12) N -0.0242(3) -0.0302(2) 0.72256(7) 0.0189(5) Uani 1.00 1 d .
C(13) C 0.4485(3) 0.1601(3) 0.70967(8) 0.0171(5) Uani 1.00 1 d .
C(14) C 1.1415(3) 0.0385(3) 0.56225(8) 0.0198(6) Uani 1.00 1 d .
C(15) C 0.8327(3) 0.1114(3) 0.59478(8) 0.0177(6) Uani 1.00 1 d .
C(16) C 0.9879(3) 0.1661(3) 0.56275(8) 0.0179(6) Uani 1.00 1 d .
C(17) C 0.5979(3) 0.2074(3) 0.67701(8) 0.0186(6) Uani 1.00 1 d .
C(18) C 0.4928(3) 0.1917(3) 0.75340(8) 0.0178(6) Uani 1.00 1 d .
C(19) C 0.2779(3) 0.0885(3) 0.69953(8) 0.0177(6) Uani 1.00 1 d .
C(20) C 0.1554(3) 0.0497(3) 0.73272(8) 0.0180(6) Uani 1.00 1 d .
C(21) C 1.0666(3) 0.3346(3) 0.57382(8) 0.0204(6) Uani 1.00 1 d .
C(22) C 0.5788(4) 0.2904(3) 0.55955(9) 0.0278(7) Uani 1.00 1 d .
C(23) C 0.6842(3) 0.2470(3) 0.60080(8) 0.0193(6) Uani 1.00 1 d .
C(24) C 0.3654(3) 0.1508(3) 0.78484(8) 0.0177(6) Uani 1.00 1 d .
C(25) C 0.1922(3) 0.0790(3) 0.77610(8) 0.0181(6) Uani 1.00 1 d .
C(26) C 0.7480(4) -0.0493(3) 0.57939(9) 0.0259(7) Uani 1.00 1 d .
C(27) C 1.2751(4) -0.1768(3) 0.52186(10) 0.0325(8) Uani 1.00 1 d .
C(28) C 1.1858(4) 0.5008(3) 0.62985(10) 0.0318(7) Uani 1.00 1 d .
H(1) H 0.4301 0.1607 0.6267 0.024 Uiso 1.00 1 c R
H(2) H 0.6094 0.2403 0.7609 0.022 Uiso 1.00 1 c R
H(3) H 0.2453 0.0669 0.6702 0.021 Uiso 1.00 1 c R
H(4) H 0.1060 0.0511 0.7984 0.022 Uiso 1.00 1 c R
H(5) H 0.5664 0.1958 0.5421 0.034 Uiso 1.00 1 c R
H(6) H 0.6466 0.3709 0.5440 0.034 Uiso 1.00 1 c R
H(7) H 0.4577 0.3309 0.5666 0.034 Uiso 1.00 1 c R
H(8) H 0.6439 -0.0272 0.5610 0.032 Uiso 1.00 1 c R
H(9) H 0.7074 -0.1113 0.6037 0.032 Uiso 1.00 1 c R
H(10) H 0.8399 -0.1088 0.5637 0.032 Uiso 1.00 1 c R
H(11) H 1.3893 -0.1365 0.5101 0.040 Uiso 1.00 1 c R
H(12) H 1.2260 -0.2585 0.5032 0.040 Uiso 1.00 1 c R
H(13) H 1.2979 -0.2218 0.5498 0.040 Uiso 1.00 1 c R
H(14) H 1.3166 0.5121 0.6247 0.039 Uiso 1.00 1 c R
H(15) H 1.1614 0.5116 0.6601 0.039 Uiso 1.00 1 c R
H(16) H 1.1197 0.5826 0.6144 0.039 Uiso 1.00 1 c R
H(17) H 0.8910 0.0922 0.6221 0.021 Uiso 1.00 1 c R
H(18) H 0.9344 0.1713 0.5345 0.022 Uiso 1.00 1 c R
H(19) H 0.7472 0.3419 0.6106 0.023 Uiso 1.00 1 c R

loop_
_atom_site_aniso_label
_atom_site_aniso_U_11
_atom_site_aniso_U_22
_atom_site_aniso_U_33
_atom_site_aniso_U_12
_atom_site_aniso_U_13
_atom_site_aniso_U_23
O(1) 0.0255(9) 0.0213(10) 0.0228(9) -0.0033(8) -0.0011(7) -0.0049(7)
O(2) 0.0187(8) 0.0234(9) 0.0203(8) -0.0043(8) 0.0005(7) -0.0020(7)
O(3) 0.0237(9) 0.0296(10) 0.0244(9) 0.0031(8) -0.0026(8) -0.0040(8)
O(4) 0.0268(10) 0.0264(10) 0.0230(9) -0.0086(9) -0.0020(8) 0.0009(7)
O(5) 0.0210(9) 0.0308(10) 0.0240(9) -0.0059(8) 0.0058(7) -0.0006(8)
O(6) 0.0299(10) 0.0258(10) 0.0213(9) -0.0054(9) -0.0033(8) -0.0028(7)
O(7) 0.0367(11) 0.0239(11) 0.0332(10) -0.0066(9) 0.0011(9) 0.0095(8)
O(8) 0.0266(10) 0.0238(10) 0.0218(9) 0.0011(8) 0.0033(7) -0.0062(7)
O(9) 0.0392(12) 0.0260(10) 0.0182(9) -0.0065(9) 0.0058(8) 0.0022(7)
N(10) 0.0182(10) 0.0252(11) 0.0163(10) -0.0011(9) 0.0018(8) 0.0007(8)
N(11) 0.0259(11) 0.0176(11) 0.0178(10) -0.0004(9) -0.0009(8) -0.0014(8)
N(12) 0.0201(10) 0.0171(10) 0.0197(10) -0.0016(9) -0.0005(8) 0.0014(8)
C(13) 0.0216(12) 0.0133(12) 0.0165(11) 0.0024(10) 0.0027(10) 0.0002(9)
C(14) 0.0173(12) 0.0217(13) 0.0204(12) -0.0034(11) 0.0040(10) 0.0005(10)
C(15) 0.0166(11) 0.0209(13) 0.0157(11) -0.0027(11) 0.0005(9) 0.0011(9)
C(16) 0.0199(12) 0.0204(13) 0.0135(11) -0.0005(10) 0.0021(9) 0.0016(9)
C(17) 0.0215(13) 0.0127(12) 0.0216(12) 0.0012(10) 0.0023(10) -0.0002(9)
C(18) 0.0173(12) 0.0146(13) 0.0214(12) 0.0016(9) -0.0017(9) -0.0017(10)
C(19) 0.0203(12) 0.0139(12) 0.0189(12) 0.0014(10) 0.0003(10) -0.0007(9)
C(20) 0.0189(12) 0.0128(12) 0.0223(12) 0.0031(10) -0.0023(9) 0.0014(9)
C(21) 0.0126(11) 0.0259(14) 0.0227(12) -0.0009(10) 0.0030(9) 0.0017(10)
C(22) 0.0228(14) 0.0378(17) 0.0229(13) 0.0055(12) 0.0039(11) 0.0063(12)
C(23) 0.0185(12) 0.0215(13) 0.0179(11) -0.0031(11) 0.0051(9) 0.0027(10)
C(24) 0.0241(13) 0.0141(12) 0.0147(11) 0.0027(11) -0.0021(10) -0.0006(9)
C(25) 0.0224(12) 0.0137(12) 0.0183(11) 0.0021(10) 0.0057(9) 0.0014(9)
C(26) 0.0261(14) 0.0245(14) 0.0271(13) -0.0069(12) 0.0035(11) -0.0018(11)
C(27) 0.0305(15) 0.0277(15) 0.0392(16) 0.0017(13) 0.0056(13) -0.0084(13)
C(28) 0.0308(15) 0.0290(16) 0.0355(15) -0.0061(13) -0.0016(12) -0.0083(13)

loop_
_atom_type_symbol
_atom_type_description
_atom_type_scat_dispersion_real
_atom_type_scat_dispersion_imag
_atom_type_scat_source
C C 0.018 0.009
;
International Tables for Crystallography
(1992, Vol. C, Tables 4.2.6.8 and 6.1.1.4)
;
H H 0.000 0.000
;
International Tables for Crystallography
(1992, Vol. C, Table 6.1.1.4)
;
O O 0.049 0.032
;
International Tables for Crystallography
(1992, Vol. C, Tables 4.2.6.8 and 6.1.1.4)
;
N N 0.031 0.018
;
International Tables for Crystallography
(1992, Vol. C, Tables 4.2.6.8 and 6.1.1.4)
;

loop_
_geom_angle_atom_site_label_1
_geom_angle_atom_site_label_2
_geom_angle_atom_site_label_3
_geom_angle
_geom_angle_publ_flag
C(21) O(1) C(28) 115.3(2) yes
C(14) O(8) C(27) 116.5(2) yes
C(17) N(10) C(23) 121.0(2) yes
O(6) N(11) O(9) 124.0(2) yes
O(6) N(11) C(24) 117.7(2) yes
O(9) N(11) C(24) 118.3(2) yes
O(4) N(12) O(5) 124.1(2) yes
O(4) N(12) C(20) 117.6(2) yes
O(5) N(12) C(20) 118.3(2) yes
C(17) C(13) C(18) 115.5(2) yes
C(17) C(13) C(19) 125.2(2) yes
C(18) C(13) C(19) 119.4(2) yes
O(3) C(14) O(8) 123.8(2) yes
O(3) C(14) C(16) 124.9(2) yes
O(8) C(14) C(16) 111.2(2) yes
C(16) C(15) C(23) 110.8(2) yes
C(16) C(15) C(26) 109.6(2) yes
C(23) C(15) C(26) 113.0(2) yes
C(14) C(16) C(15) 108.7(2) yes
C(14) C(16) C(21) 111.3(2) yes
C(15) C(16) C(21) 112.5(2) yes
O(2) C(17) N(10) 122.8(2) yes
O(2) C(17) C(13) 120.2(2) yes
N(10) C(17) C(13) 117.0(2) yes
C(13) C(18) C(24) 118.8(2) yes
C(13) C(19) C(20) 119.1(2) yes
N(12) C(20) C(19) 119.7(2) yes
N(12) C(20) C(25) 116.6(2) yes
C(19) C(20) C(25) 123.7(2) yes
O(1) C(21) O(7) 124.9(2) yes
O(1) C(21) C(16) 111.2(2) yes
O(7) C(21) C(16) 123.9(2) yes
N(10) C(23) C(15) 109.6(2) yes
N(10) C(23) C(22) 109.8(2) yes
C(15) C(23) C(22) 114.0(2) yes
N(11) C(24) C(18) 119.0(2) yes
N(11) C(24) C(25) 117.4(2) yes
C(18) C(24) C(25) 123.7(2) yes
C(20) C(25) C(24) 115.3(2) yes
C(17) N(10) H(1) 119.8 no
C(23) N(10) H(1) 119.3 no
C(16) C(15) H(17) 107.4 no
C(23) C(15) H(17) 108.2 no
C(26) C(15) H(17) 107.6 no
C(14) C(16) H(18) 108.2 no
C(15) C(16) H(18) 108.0 no
C(21) C(16) H(18) 108.0 no
C(13) C(18) H(2) 120.4 no
C(24) C(18) H(2) 120.8 no
C(13) C(19) H(3) 120.5 no
C(20) C(19) H(3) 120.4 no
C(23) C(22) H(5) 109.0 no
C(23) C(22) H(6) 109.5 no
C(23) C(22) H(7) 109.8 no
H(5) C(22) H(6) 109.5 no
H(5) C(22) H(7) 109.5 no
H(6) C(22) H(7) 109.5 no
N(10) C(23) H(19) 107.4 no
C(15) C(23) H(19) 107.9 no
C(22) C(23) H(19) 107.9 no
C(20) C(25) H(4) 122.3 no
C(24) C(25) H(4) 122.3 no
C(15) C(26) H(8) 109.1 no
C(15) C(26) H(9) 109.9 no
C(15) C(26) H(10) 109.4 no
H(8) C(26) H(9) 109.5 no
H(8) C(26) H(10) 109.5 no
H(9) C(26) H(10) 109.5 no
O(8) C(27) H(11) 109.0 no
O(8) C(27) H(12) 109.6 no
O(8) C(27) H(13) 109.8 no
H(11) C(27) H(12) 109.5 no
H(11) C(27) H(13) 109.5 no
H(12) C(27) H(13) 109.5 no
O(1) C(28) H(14) 109.6 no
O(1) C(28) H(15) 109.4 no
O(1) C(28) H(16) 109.4 no
H(14) C(28) H(15) 109.5 no
H(14) C(28) H(16) 109.5 no
H(15) C(28) H(16) 109.5 no

loop_
_geom_bond_atom_site_label_1
_geom_bond_atom_site_label_2
_geom_bond_distance
_geom_bond_publ_flag
O(1) C(21) 1.339(3) yes
O(1) C(28) 1.453(3) yes
O(2) C(17) 1.230(3) yes
O(3) C(14) 1.212(3) yes
O(4) N(12) 1.227(2) yes
O(5) N(12) 1.224(2) yes
O(6) N(11) 1.235(3) yes
O(7) C(21) 1.194(3) yes
O(8) C(14) 1.323(3) yes
O(8) C(27) 1.456(3) yes
O(9) N(11) 1.225(2) yes
N(10) C(17) 1.345(3) yes
N(10) C(23) 1.466(3) yes
N(11) C(24) 1.475(3) yes
N(12) C(20) 1.472(3) yes
C(13) C(17) 1.515(3) yes
C(13) C(18) 1.407(3) yes
C(13) C(19) 1.387(3) yes
C(14) C(16) 1.517(3) yes
C(15) C(16) 1.549(3) yes
C(15) C(23) 1.549(3) yes
C(15) C(26) 1.528(3) yes
C(16) C(21) 1.534(3) yes
C(18) C(24) 1.369(3) yes
C(19) C(20) 1.381(3) yes
C(20) C(25) 1.382(3) yes
C(22) C(23) 1.518(3) yes
C(24) C(25) 1.395(3) yes
N(10) H(1) 0.950 no
C(15) H(17) 0.950 no
C(16) H(18) 0.950 no
C(18) H(2) 0.950 no
C(19) H(3) 0.950 no
C(22) H(5) 0.950 no
C(22) H(6) 0.950 no
C(22) H(7) 0.950 no
C(23) H(19) 0.950 no
C(25) H(4) 0.950 no
C(26) H(8) 0.950 no
C(26) H(9) 0.950 no
C(26) H(10) 0.950 no
C(27) H(11) 0.950 no
C(27) H(12) 0.950 no
C(27) H(13) 0.950 no
C(28) H(14) 0.950 no
C(28) H(15) 0.950 no
C(28) H(16) 0.950 no

loop_
_geom_contact_atom_site_label_1
_geom_contact_atom_site_label_2
_geom_contact_distance
_geom_contact_site_symmetry_2
O(1) O(2) 3.570(2) .
O(1) O(3) 2.951(2) .
O(1) O(7) 2.247(2) .
O(1) N(10) 3.315(2) 1_655
O(1) C(14) 2.983(3) .
O(1) C(15) 2.880(3) .
O(1) C(16) 2.374(3) .
O(1) C(19) 3.505(3) 1_655
O(1) C(23) 3.259(3) .
O(2) O(1) 3.570(2) .
O(2) O(4) 3.178(2) 1_655
O(2) O(5) 3.144(2) 1_655
O(2) O(9) 3.428(2) 3_656
O(2) N(10) 2.262(2) .
O(2) N(12) 3.007(2) 1_655
O(2) C(13) 2.384(3) .
O(2) C(15) 3.196(3) .
O(2) C(18) 2.749(3) .
O(2) C(20) 3.583(3) 1_655
O(2) C(20) 3.473(3) 3_656
O(2) C(23) 2.775(3) .
O(2) C(24) 3.460(3) 3_656
O(2) C(25) 2.900(3) 3_656
O(3) O(1) 2.951(2) .
O(3) O(6) 3.250(2) 3_746
O(3) O(8) 2.237(2) .
O(3) N(10) 2.971(2) 1_655
O(3) C(15) 3.068(3) .
O(3) C(16) 2.424(3) .
O(3) C(19) 3.373(3) 1_655
O(3) C(21) 3.016(3) .
O(3) C(22) 3.452(3) 1_655
O(3) C(27) 2.664(3) .
O(4) O(2) 3.178(2) 1_455
O(4) O(5) 2.165(2) .
O(4) O(9) 3.332(2) 3_546
O(4) N(11) 3.252(3) 3_546
O(4) C(15) 3.377(3) 1_455
O(4) C(17) 3.545(3) 1_455
O(4) C(19) 2.742(3) .
O(4) C(20) 2.313(3) .
O(4) C(24) 3.267(3) 3_546
O(4) C(25) 3.518(3) .
O(4) C(25) 3.156(3) 3_546
O(5) O(2) 3.144(2) 1_455
O(5) O(4) 2.165(2) .
O(5) C(13) 3.564(3) 1_455
O(5) C(13) 3.519(3) 3_546
O(5) C(17) 3.555(3) 1_455
O(5) C(18) 3.204(3) 1_455
O(5) C(18) 3.344(3) 3_546
O(5) C(19) 3.550(3) .
O(5) C(19) 3.566(3) 3_546
O(5) C(20) 2.317(3) .
O(5) C(20) 3.437(3) 3_546
O(5) C(24) 3.211(3) 3_546
O(5) C(25) 2.690(3) .
O(5) C(25) 3.285(3) 3_546
O(6) O(3) 3.250(2) 3_756
O(6) O(9) 2.173(2) .
O(6) C(13) 3.520(3) 3_656
O(6) C(18) 2.721(3) .
O(6) C(19) 3.110(3) 3_656
O(6) C(24) 2.322(3) .
O(6) C(25) 3.552(3) .
O(6) C(28) 3.084(3) 3_746
O(7) O(1) 2.247(2) .
O(7) C(14) 3.407(3) .
O(7) C(15) 3.531(3) .
O(7) C(16) 2.412(3) .
O(7) C(23) 3.589(3) .
O(7) C(27) 3.528(3) 1_565
O(7) C(27) 3.584(3) 2_456
O(7) C(28) 2.664(3) .
O(8) O(3) 2.237(2) .
O(8) C(15) 3.322(3) .
O(8) C(16) 2.345(3) .
O(8) C(21) 3.492(3) .
O(8) C(22) 3.371(3) 2_556
O(8) C(26) 3.260(3) .
O(9) O(2) 3.428(2) 3_646
O(9) O(4) 3.332(2) 3_556
O(9) O(6) 2.173(2) .
O(9) C(18) 3.538(3) .
O(9) C(23) 3.352(3) 3_646
O(9) C(24) 2.321(3) .
O(9) C(25) 2.713(3) .
O(9) C(26) 3.309(3) 3_656
N(10) O(1) 3.315(2) 1_455
N(10) O(2) 2.262(2) .
N(10) O(3) 2.971(2) 1_455
N(10) C(13) 2.439(3) .
N(10) C(15) 2.464(3) .
N(10) C(19) 2.930(3) .
N(10) C(22) 2.442(3) .
N(10) C(26) 3.011(3) .
N(10) C(28) 3.596(3) 1_455
N(11) O(4) 3.252(3) 3_556
N(11) C(18) 2.450(3) .
N(11) C(25) 2.451(3) .
N(11) C(28) 3.473(3) 3_746
N(12) O(2) 3.007(2) 1_455
N(12) C(19) 2.467(3) .
N(12) C(24) 3.585(3) 3_546
N(12) C(25) 2.429(3) .
N(12) C(25) 3.432(3) 3_546
C(13) O(2) 2.384(3) .
C(13) O(5) 3.564(3) 1_655
C(13) O(5) 3.519(3) 3_556
C(13) O(6) 3.520(3) 3_646
C(13) N(10) 2.439(3) .
C(13) C(20) 2.385(3) .
C(13) C(24) 2.390(3) .
C(13) C(25) 2.822(3) .
C(14) O(1) 2.983(3) .
C(14) O(7) 3.407(3) .
C(14) C(15) 2.491(3) .
C(14) C(21) 2.519(3) .
C(14) C(26) 2.943(3) .
C(14) C(27) 2.365(3) .
C(15) O(1) 2.880(3) .
C(15) O(2) 3.196(3) .
C(15) O(3) 3.068(3) .
C(15) O(4) 3.377(3) 1_655
C(15) O(7) 3.531(3) .
C(15) O(8) 3.322(3) .
C(15) N(10) 2.464(3) .
C(15) C(14) 2.491(3) .
C(15) C(17) 3.135(3) .
C(15) C(21) 2.563(3) .
C(15) C(22) 2.573(3) .
C(16) O(1) 2.374(3) .
C(16) O(3) 2.424(3) .
C(16) O(7) 2.412(3) .
C(16) O(8) 2.345(3) .
C(16) C(22) 3.091(3) .
C(16) C(23) 2.549(3) .
C(16) C(26) 2.515(3) .
C(17) O(4) 3.545(3) 1_655
C(17) O(5) 3.555(3) 1_655
C(17) C(15) 3.135(3) .
C(17) C(18) 2.471(3) .
C(17) C(19) 2.576(3) .
C(17) C(23) 2.447(3) .
C(18) O(2) 2.749(3) .
C(18) O(5) 3.204(3) 1_655
C(18) O(5) 3.344(3) 3_556
C(18) O(6) 2.721(3) .
C(18) O(9) 3.538(3) .
C(18) N(11) 2.450(3) .
C(18) C(17) 2.471(3) .
C(18) C(19) 2.412(3) .
C(18) C(20) 2.748(3) .
C(18) C(25) 2.436(3) .
C(19) O(1) 3.505(3) 1_455
C(19) O(3) 3.373(3) 1_455
C(19) O(4) 2.742(3) .
C(19) O(5) 3.550(3) .
C(19) O(5) 3.566(3) 3_556
C(19) O(6) 3.110(3) 3_646
C(19) N(10) 2.930(3) .
C(19) N(12) 2.467(3) .
C(19) C(17) 2.576(3) .
C(19) C(18) 2.412(3) .
C(19) C(24) 2.747(3) .
C(19) C(25) 2.436(3) .
C(20) O(2) 3.583(3) 1_455
C(20) O(2) 3.473(3) 3_646
C(20) O(4) 2.313(3) .
C(20) O(5) 2.317(3) .
C(20) O(5) 3.437(3) 3_556
C(20) C(13) 2.385(3) .
C(20) C(18) 2.748(3) .
C(20) C(24) 2.346(3) .
C(21) O(3) 3.016(3) .
C(21) O(8) 3.492(3) .
C(21) C(14) 2.519(3) .
C(21) C(15) 2.563(3) .
C(21) C(22) 3.523(3) .
C(21) C(23) 2.939(3) .
C(21) C(28) 2.359(3) .
C(22) O(3) 3.452(3) 1_455
C(22) O(8) 3.371(3) 2_456
C(22) N(10) 2.442(3) .
C(22) C(15) 2.573(3) .
C(22) C(16) 3.091(3) .
C(22) C(21) 3.523(3) .
C(22) C(26) 3.104(4) .
C(23) O(1) 3.259(3) .
C(23) O(2) 2.775(3) .
C(23) O(7) 3.589(3) .
C(23) O(9) 3.352(3) 3_656
C(23) C(16) 2.549(3) .
C(23) C(17) 2.447(3) .
C(23) C(21) 2.939(3) .
C(23) C(26) 2.566(3) .
C(24) O(2) 3.460(3) 3_646
C(24) O(4) 3.267(3) 3_556
C(24) O(5) 3.211(3) 3_556
C(24) O(6) 2.322(3) .
C(24) O(9) 2.321(3) .
C(24) N(12) 3.585(3) 3_556
C(24) C(13) 2.390(3) .
C(24) C(19) 2.747(3) .
C(24) C(20) 2.346(3) .
C(25) O(2) 2.900(3) 3_646
C(25) O(4) 3.518(3) .
C(25) O(4) 3.156(3) 3_556
C(25) O(5) 2.690(3) .
C(25) O(5) 3.285(3) 3_556
C(25) O(6) 3.552(3) .
C(25) O(9) 2.713(3) .
C(25) N(11) 2.451(3) .
C(25) N(12) 2.429(3) .
C(25) N(12) 3.432(3) 3_556
C(25) C(13) 2.822(3) .
C(25) C(18) 2.436(3) .
C(25) C(19) 2.436(3) .
C(26) O(8) 3.260(3) .
C(26) O(9) 3.309(3) 3_646
C(26) N(10) 3.011(3) .
C(26) C(14) 2.943(3) .
C(26) C(16) 2.515(3) .
C(26) C(22) 3.104(4) .
C(26) C(23) 2.566(3) .
C(27) O(3) 2.664(3) .
C(27) O(7) 3.528(3) 1_545
C(27) O(7) 3.584(3) 2_556
C(27) C(14) 2.365(3) .
C(28) O(6) 3.084(3) 3_756
C(28) O(7) 2.664(3) .
C(28) N(10) 3.596(3) 1_655
C(28) N(11) 3.473(3) 3_756
C(28) C(21) 2.359(3) .
O(1) H(1) 2.665 1_655
O(1) H(3) 2.953 1_655
O(1) H(4) 3.566 3_656
O(1) H(7) 2.811 1_655
O(1) H(14) 1.984 .
O(1) H(15) 1.983 .
O(1) H(16) 1.983 .
O(1) H(17) 2.648 .
O(1) H(18) 3.156 .
O(1) H(19) 2.687 .
O(2) H(1) 3.102 .
O(2) H(2) 2.425 .
O(2) H(4) 2.667 3_656
O(2) H(17) 2.658 .
O(2) H(19) 2.534 .
O(3) H(1) 2.088 1_655
O(3) H(3) 2.444 1_655
O(3) H(5) 3.145 1_655
O(3) H(7) 3.136 1_655
O(3) H(8) 3.003 1_655
O(3) H(9) 3.448 1_655
O(3) H(10) 3.185 .
O(3) H(11) 2.978 .
O(3) H(12) 3.523 .
O(3) H(13) 2.341 .
O(3) H(17) 2.781 .
O(3) H(18) 3.142 .
O(4) H(3) 2.470 .
O(4) H(4) 3.035 3_546
O(4) H(9) 3.106 1_455
O(4) H(17) 2.516 1_455
O(5) H(2) 2.898 1_455
O(5) H(4) 2.412 .
O(5) H(15) 2.768 3_646
O(6) H(1) 3.383 3_656
O(6) H(2) 2.432 .
O(6) H(3) 2.850 3_656
O(6) H(9) 2.732 3_656
O(6) H(14) 2.605 3_746
O(6) H(15) 2.974 3_746
O(6) H(16) 3.183 3_746
O(7) H(5) 3.026 2_556
O(7) H(6) 3.099 .
O(7) H(7) 2.953 1_655
O(7) H(8) 3.482 2_556
O(7) H(11) 2.733 2_456
O(7) H(12) 3.017 1_565
O(7) H(13) 3.177 1_565
O(7) H(14) 2.966 .
O(7) H(15) 3.528 .
O(7) H(16) 2.341 .
O(7) H(18) 2.497 .
O(7) H(19) 3.119 .
O(8) H(5) 3.575 2_556
O(8) H(6) 2.563 2_556
O(8) H(7) 3.576 2_556
O(8) H(10) 2.509 .
O(8) H(11) 1.981 .
O(8) H(11) 3.368 2_446
O(8) H(12) 1.988 .
O(8) H(12) 3.490 2_446
O(8) H(13) 1.991 .
O(8) H(18) 2.320 .
O(9) H(4) 2.443 .
O(9) H(9) 2.457 3_656
O(9) H(10) 3.408 3_656
O(9) H(14) 2.857 3_746
O(9) H(15) 3.543 3_646
O(9) H(16) 3.197 3_646
O(9) H(19) 2.549 3_646
N(10) H(3) 2.667 .
N(10) H(5) 2.855 .
N(10) H(6) 3.205 .
N(10) H(7) 2.451 .
N(10) H(8) 3.012 .
N(10) H(9) 2.949 .
N(10) H(14) 3.082 1_455
N(10) H(17) 2.609 .
N(10) H(19) 1.971 .
N(11) H(2) 2.612 .
N(11) H(4) 2.629 .
N(11) H(9) 2.754 3_656
N(11) H(14) 2.776 3_746
N(11) H(15) 3.382 3_746
N(11) H(19) 3.539 3_646
N(12) H(2) 3.544 3_646
N(12) H(3) 2.632 .
N(12) H(4) 2.601 .
N(12) H(4) 3.554 3_546
N(12) H(17) 3.309 1_455
C(13) H(1) 2.558 .
C(13) H(2) 2.058 .
C(13) H(2) 3.595 3_646
C(13) H(3) 2.040 .
C(14) H(1) 3.028 1_655
C(14) H(3) 3.411 1_655
C(14) H(5) 3.350 1_655
C(14) H(6) 3.354 2_556
C(14) H(7) 3.299 1_655
C(14) H(8) 3.587 .
C(14) H(9) 3.565 .
C(14) H(10) 2.468 .
C(14) H(11) 2.786 .
C(14) H(12) 3.104 .
C(14) H(13) 2.445 .
C(14) H(17) 2.602 .
C(14) H(18) 2.025 .
C(15) H(1) 3.059 .
C(15) H(5) 2.591 .
C(15) H(6) 2.960 .
C(15) H(7) 3.339 .
C(15) H(8) 2.047 .
C(15) H(9) 2.056 .
C(15) H(10) 2.050 .
C(15) H(18) 2.052 .
C(15) H(19) 2.051 .
C(16) H(5) 3.079 .
C(16) H(5) 3.467 2_556
C(16) H(6) 3.015 .
C(16) H(6) 3.488 2_556
C(16) H(8) 2.922 .
C(16) H(9) 3.285 .
C(16) H(10) 2.496 .
C(16) H(17) 2.044 .
C(16) H(19) 2.684 .
C(17) H(1) 1.995 .
C(17) H(2) 2.597 .
C(17) H(3) 2.773 .
C(17) H(9) 3.547 .
C(17) H(14) 3.591 1_455
C(17) H(17) 2.850 .
C(17) H(19) 2.555 .
C(18) H(3) 3.275 .
C(18) H(4) 3.295 .
C(19) H(1) 2.561 .
C(19) H(2) 3.272 .
C(19) H(2) 3.216 3_646
C(19) H(4) 3.296 .
C(20) H(2) 3.054 3_646
C(20) H(3) 2.034 .
C(20) H(4) 2.053 .
C(21) H(1) 3.376 1_655
C(21) H(5) 3.577 2_556
C(21) H(6) 3.145 .
C(21) H(7) 2.795 1_655
C(21) H(14) 2.785 .
C(21) H(15) 3.102 .
C(21) H(16) 2.422 .
C(21) H(17) 2.784 .
C(21) H(18) 2.039 .
C(21) H(19) 2.543 .
C(22) H(1) 2.555 .
C(22) H(8) 2.655 .
C(22) H(14) 3.292 1_455
C(22) H(17) 3.363 .
C(22) H(18) 2.824 .
C(22) H(18) 3.089 2_456
C(22) H(19) 2.023 .
C(23) H(1) 2.101 .
C(23) H(5) 2.036 .
C(23) H(6) 2.042 .
C(23) H(7) 2.045 .
C(23) H(8) 2.583 .
C(23) H(9) 2.954 .
C(23) H(10) 3.333 .
C(23) H(14) 3.486 1_455
C(23) H(17) 2.055 .
C(23) H(18) 2.780 .
C(24) H(2) 2.027 .
C(24) H(4) 2.065 .
C(25) H(2) 3.289 .
C(25) H(2) 3.326 3_646
C(25) H(3) 3.284 .
C(25) H(15) 3.243 3_646
C(26) H(1) 3.199 .
C(26) H(5) 2.656 .
C(26) H(11) 3.404 1_455
C(26) H(12) 2.999 2_446
C(26) H(17) 2.029 .
C(26) H(18) 2.639 .
C(26) H(19) 3.359 .
C(27) H(6) 3.359 2_556
C(27) H(8) 3.142 1_655
C(27) H(10) 3.404 .
C(27) H(10) 3.203 2_546
C(27) H(11) 3.299 2_446
C(27) H(12) 3.347 2_546
C(28) H(1) 3.296 1_655
C(28) H(4) 3.061 3_656
C(28) H(7) 3.081 1_655
C(28) H(13) 3.453 1_565
C(28) H(19) 3.439 .
H(1) O(1) 2.665 1_455
H(1) O(2) 3.102 .
H(1) O(3) 2.088 1_455
H(1) O(6) 3.383 3_646
H(1) C(13) 2.558 .
H(1) C(14) 3.028 1_455
H(1) C(15) 3.059 .
H(1) C(17) 1.995 .
H(1) C(19) 2.561 .
H(1) C(21) 3.376 1_455
H(1) C(22) 2.555 .
H(1) C(23) 2.101 .
H(1) C(26) 3.199 .
H(1) C(28) 3.296 1_455
H(1) H(3) 2.030 .
H(1) H(5) 2.793 .
H(1) H(6) 3.442 .
H(1) H(7) 2.327 .
H(1) H(8) 2.966 .
H(1) H(9) 3.068 .
H(1) H(14) 3.003 1_455
H(1) H(17) 3.335 .
H(1) H(19) 2.752 .
H(2) O(2) 2.425 .
H(2) O(5) 2.898 1_655
H(2) O(6) 2.432 .
H(2) N(11) 2.612 .
H(2) N(12) 3.544 3_656
H(2) C(13) 2.058 .
H(2) C(13) 3.595 3_656
H(2) C(17) 2.597 .
H(2) C(19) 3.272 .
H(2) C(19) 3.216 3_656
H(2) C(20) 3.054 3_656
H(2) C(24) 2.027 .
H(2) C(25) 3.289 .
H(2) C(25) 3.326 3_656
H(2) H(3) 3.578 3_656
H(2) H(15) 3.483 3_746
H(3) O(1) 2.953 1_455
H(3) O(3) 2.444 1_455
H(3) O(4) 2.470 .
H(3) O(6) 2.850 3_646
H(3) N(10) 2.667 .
H(3) N(12) 2.632 .
H(3) C(13) 2.040 .
H(3) C(14) 3.411 1_455
H(3) C(17) 2.773 .
H(3) C(18) 3.275 .
H(3) C(20) 2.034 .
H(3) C(25) 3.284 .
H(3) H(1) 2.030 .
H(3) H(2) 3.578 3_646
H(3) H(17) 2.934 1_455
H(4) O(1) 3.566 3_646
H(4) O(2) 2.667 3_646
H(4) O(4) 3.035 3_556
H(4) O(5) 2.412 .
H(4) O(9) 2.443 .
H(4) N(11) 2.629 .
H(4) N(12) 2.601 .
H(4) N(12) 3.554 3_556
H(4) C(18) 3.295 .
H(4) C(19) 3.296 .
H(4) C(20) 2.053 .
H(4) C(24) 2.065 .
H(4) C(28) 3.061 3_646
H(4) H(15) 2.317 3_646
H(4) H(16) 3.139 3_646
H(4) H(19) 3.448 3_646
H(5) O(3) 3.145 1_455
H(5) O(7) 3.026 2_456
H(5) O(8) 3.575 2_456
H(5) N(10) 2.855 .
H(5) C(14) 3.350 1_455
H(5) C(15) 2.591 .
H(5) C(16) 3.079 .
H(5) C(16) 3.467 2_456
H(5) C(21) 3.577 2_456
H(5) C(23) 2.036 .
H(5) C(26) 2.656 .
H(5) H(1) 2.793 .
H(5) H(6) 1.551 .
H(5) H(7) 1.551 .
H(5) H(8) 2.003 .
H(5) H(9) 3.314 .
H(5) H(10) 3.243 .
H(5) H(11) 3.168 1_455
H(5) H(17) 3.483 .
H(5) H(18) 2.640 .
H(5) H(18) 2.765 2_456
H(5) H(19) 2.749 .
H(6) O(7) 3.099 .
H(6) O(8) 2.563 2_456
H(6) N(10) 3.205 .
H(6) C(14) 3.354 2_456
H(6) C(15) 2.960 .
H(6) C(16) 3.015 .
H(6) C(16) 3.488 2_456
H(6) C(21) 3.145 .
H(6) C(23) 2.042 .
H(6) C(27) 3.359 2_456
H(6) H(1) 3.442 .
H(6) H(5) 1.551 .
H(6) H(7) 1.551 .
H(6) H(8) 3.318 .
H(6) H(11) 3.246 2_456
H(6) H(12) 3.550 2_456
H(6) H(18) 2.643 .
H(6) H(18) 2.872 2_456
H(6) H(19) 2.186 .
H(7) O(1) 2.811 1_455
H(7) O(3) 3.136 1_455
H(7) O(7) 2.953 1_455
H(7) O(8) 3.576 2_456
H(7) N(10) 2.451 .
H(7) C(14) 3.299 1_455
H(7) C(15) 3.339 .
H(7) C(21) 2.795 1_455
H(7) C(23) 2.045 .
H(7) C(28) 3.081 1_455
H(7) H(1) 2.327 .
H(7) H(5) 1.551 .
H(7) H(6) 1.551 .
H(7) H(8) 3.236 .
H(7) H(14) 2.535 1_455
H(7) H(16) 3.500 1_455
H(7) H(18) 3.119 2_456
H(7) H(19) 2.469 .
H(8) O(3) 3.003 1_455
H(8) O(7) 3.482 2_456
H(8) N(10) 3.012 .
H(8) C(14) 3.587 .
H(8) C(15) 2.047 .
H(8) C(16) 2.922 .
H(8) C(22) 2.655 .
H(8) C(23) 2.583 .
H(8) C(27) 3.142 1_455
H(8) H(1) 2.966 .
H(8) H(5) 2.003 .
H(8) H(6) 3.318 .
H(8) H(7) 3.236 .
H(8) H(9) 1.551 .
H(8) H(10) 1.551 .
H(8) H(11) 2.560 1_455
H(8) H(12) 2.714 2_446
H(8) H(13) 2.960 1_455
H(8) H(17) 2.756 .
H(8) H(18) 2.760 .
H(8) H(19) 3.478 .
H(9) O(3) 3.448 1_455
H(9) O(4) 3.106 1_655
H(9) O(6) 2.732 3_646
H(9) O(9) 2.457 3_646
H(9) N(10) 2.949 .
H(9) N(11) 2.754 3_646
H(9) C(14) 3.565 .
H(9) C(15) 2.056 .
H(9) C(16) 3.285 .
H(9) C(17) 3.547 .
H(9) C(23) 2.954 .
H(9) H(1) 3.068 .
H(9) H(5) 3.314 .
H(9) H(8) 1.551 .
H(9) H(10) 1.551 .
H(9) H(12) 3.463 2_446
H(9) H(13) 3.477 1_455
H(9) H(17) 2.199 .
H(9) H(18) 3.543 .
H(10) O(3) 3.185 .
H(10) O(8) 2.509 .
H(10) O(9) 3.408 3_646
H(10) C(14) 2.468 .
H(10) C(15) 2.050 .
H(10) C(16) 2.496 .
H(10) C(23) 3.333 .
H(10) C(27) 3.404 .
H(10) C(27) 3.203 2_446
H(10) H(5) 3.243 .
H(10) H(8) 1.551 .
H(10) H(9) 1.551 .
H(10) H(11) 3.111 2_446
H(10) H(12) 3.542 .
H(10) H(12) 2.469 2_446
H(10) H(13) 3.420 .
H(10) H(16) 3.586 1_545
H(10) H(17) 2.469 .
H(10) H(18) 2.563 .
H(11) O(3) 2.978 .
H(11) O(7) 2.733 2_556
H(11) O(8) 1.981 .
H(11) O(8) 3.368 2_546
H(11) C(14) 2.786 .
H(11) C(26) 3.404 1_655
H(11) C(27) 3.299 2_546
H(11) H(5) 3.168 1_655
H(11) H(6) 3.246 2_556
H(11) H(8) 2.560 1_655
H(11) H(10) 3.111 2_546
H(11) H(12) 1.551 .
H(11) H(12) 2.583 2_546
H(11) H(13) 1.551 .
H(12) O(3) 3.523 .
H(12) O(7) 3.017 1_545
H(12) O(8) 1.988 .
H(12) O(8) 3.490 2_546
H(12) C(14) 3.104 .
H(12) C(26) 2.999 2_546
H(12) C(27) 3.347 2_446
H(12) H(6) 3.550 2_556
H(12) H(8) 2.714 2_546
H(12) H(9) 3.463 2_546
H(12) H(10) 3.542 .
H(12) H(10) 2.469 2_546
H(12) H(11) 1.551 .
H(12) H(11) 2.583 2_446
H(12) H(12) 3.571 2_446
H(12) H(12) 3.571 2_546
H(12) H(13) 1.551 .
H(12) H(13) 3.463 2_446
H(13) O(3) 2.341 .
H(13) O(7) 3.177 1_545
H(13) O(8) 1.991 .
H(13) C(14) 2.445 .
H(13) C(28) 3.453 1_545
H(13) H(8) 2.960 1_655
H(13) H(9) 3.477 1_655
H(13) H(10) 3.420 .
H(13) H(11) 1.551 .
H(13) H(12) 1.551 .
H(13) H(12) 3.463 2_546
H(13) H(14) 3.183 1_545
H(13) H(16) 2.856 1_545
H(14) O(1) 1.984 .
H(14) O(6) 2.605 3_756
H(14) O(7) 2.966 .
H(14) O(9) 2.857 3_756
H(14) N(10) 3.082 1_655
H(14) N(11) 2.776 3_756
H(14) C(17) 3.591 1_655
H(14) C(21) 2.785 .
H(14) C(22) 3.292 1_655
H(14) C(23) 3.486 1_655
H(14) H(1) 3.003 1_655
H(14) H(7) 2.535 1_655
H(14) H(13) 3.183 1_565
H(14) H(15) 1.551 .
H(14) H(16) 1.551 .
H(14) H(19) 3.400 1_655
H(15) O(1) 1.983 .
H(15) O(5) 2.768 3_656
H(15) O(6) 2.974 3_756
H(15) O(7) 3.528 .
H(15) O(9) 3.543 3_656
H(15) N(11) 3.382 3_756
H(15) C(21) 3.102 .
H(15) C(25) 3.243 3_656
H(15) H(2) 3.483 3_756
H(15) H(4) 2.317 3_656
H(15) H(14) 1.551 .
H(15) H(16) 1.551 .
H(16) O(1) 1.983 .
H(16) O(6) 3.183 3_756
H(16) O(7) 2.341 .
H(16) O(9) 3.197 3_656
H(16) C(21) 2.422 .
H(16) H(4) 3.139 3_656
H(16) H(7) 3.500 1_655
H(16) H(10) 3.586 1_565
H(16) H(13) 2.856 1_565
H(16) H(14) 1.551 .
H(16) H(15) 1.551 .
H(16) H(19) 3.314 .
H(17) O(1) 2.648 .
H(17) O(2) 2.658 .
H(17) O(3) 2.781 .
H(17) O(4) 2.516 1_655
H(17) N(10) 2.609 .
H(17) N(12) 3.309 1_655
H(17) C(14) 2.602 .
H(17) C(16) 2.044 .
H(17) C(17) 2.850 .
H(17) C(21) 2.784 .
H(17) C(22) 3.363 .
H(17) C(23) 2.055 .
H(17) C(26) 2.029 .
H(17) H(1) 3.335 .
H(17) H(3) 2.934 1_655
H(17) H(5) 3.483 .
H(17) H(8) 2.756 .
H(17) H(9) 2.199 .
H(17) H(10) 2.469 .
H(17) H(18) 2.789 .
H(17) H(19) 2.322 .
H(18) O(1) 3.156 .
H(18) O(3) 3.142 .
H(18) O(7) 2.497 .
H(18) O(8) 2.320 .
H(18) C(14) 2.025 .
H(18) C(15) 2.052 .
H(18) C(21) 2.039 .
H(18) C(22) 2.824 .
H(18) C(22) 3.089 2_556
H(18) C(23) 2.780 .
H(18) C(26) 2.639 .
H(18) H(5) 2.640 .
H(18) H(5) 2.765 2_556
H(18) H(6) 2.643 .
H(18) H(6) 2.872 2_556
H(18) H(7) 3.119 2_556
H(18) H(8) 2.760 .
H(18) H(9) 3.543 .
H(18) H(10) 2.563 .
H(18) H(17) 2.789 .
H(18) H(19) 3.039 .
H(19) O(1) 2.687 .
H(19) O(2) 2.534 .
H(19) O(7) 3.119 .
H(19) O(9) 2.549 3_656
H(19) N(10) 1.971 .
H(19) N(11) 3.539 3_656
H(19) C(15) 2.051 .
H(19) C(16) 2.684 .
H(19) C(17) 2.555 .
H(19) C(21) 2.543 .
H(19) C(22) 2.023 .
H(19) C(26) 3.359 .
H(19) C(28) 3.439 .
H(19) H(1) 2.752 .
H(19) H(4) 3.448 3_656
H(19) H(5) 2.749 .
H(19) H(6) 2.186 .
H(19) H(7) 2.469 .
H(19) H(8) 3.478 .
H(19) H(14) 3.400 1_455
H(19) H(16) 3.314 .
H(19) H(17) 2.322 .
H(19) H(18) 3.039 .

loop_
_geom_torsion_atom_site_label_1
_geom_torsion_atom_site_label_2
_geom_torsion_atom_site_label_3
_geom_torsion_atom_site_label_4
_geom_torsion
C(28) O(1) C(21) O(7) 3.9(3)
C(28) O(1) C(21) C(16) -174.9(2)
C(27) O(8) C(14) O(3) 1.2(3)
C(27) O(8) C(14) C(16) -176.3(2)
C(17) N(10) C(23) C(15) 76.3(2)
C(17) N(10) C(23) C(22) -157.8(2)
C(23) N(10) C(17) O(2) -0.0(3)
C(23) N(10) C(17) C(13) 178.3(2)
O(6) N(11) C(24) C(18) 10.4(3)
O(6) N(11) C(24) C(25) -168.8(2)
O(9) N(11) C(24) C(18) -168.3(2)
O(9) N(11) C(24) C(25) 12.4(3)
O(4) N(12) C(20) C(19) 14.3(3)
O(4) N(12) C(20) C(25) -164.7(2)
O(5) N(12) C(20) C(19) -167.2(2)
O(5) N(12) C(20) C(25) 13.8(3)
C(17) C(13) C(18) C(24) -179.4(2)
C(18) C(13) C(17) O(2) 7.0(3)
C(18) C(13) C(17) N(10) -171.3(2)
C(17) C(13) C(19) C(20) 179.1(2)
C(19) C(13) C(17) O(2) -172.2(2)
C(19) C(13) C(17) N(10) 9.4(3)
C(18) C(13) C(19) C(20) -0.1(2)
C(19) C(13) C(18) C(24) -0.1(2)
O(3) C(14) C(16) C(15) -68.8(3)
O(3) C(14) C(16) C(21) 55.7(3)
O(8) C(14) C(16) C(15) 108.6(2)
O(8) C(14) C(16) C(21) -126.9(2)
C(16) C(15) C(23) N(10) -173.79(19)
C(16) C(15) C(23) C(22) 62.7(2)
C(23) C(15) C(16) C(14) 173.1(2)
C(23) C(15) C(16) C(21) 49.3(2)
C(26) C(15) C(16) C(14) -61.6(2)
C(26) C(15) C(16) C(21) 174.6(2)
C(26) C(15) C(23) N(10) 62.8(2)
C(26) C(15) C(23) C(22) -60.8(2)
C(14) C(16) C(21) O(1) -69.0(2)
C(14) C(16) C(21) O(7) 112.2(2)
C(15) C(16) C(21) O(1) 53.3(2)
C(15) C(16) C(21) O(7) -125.5(2)
C(13) C(18) C(24) N(11) -179.3(2)
C(13) C(18) C(24) C(25) -0.1(2)
C(13) C(19) C(20) N(12) -178.5(2)
C(13) C(19) C(20) C(25) 0.4(3)
N(12) C(20) C(25) C(24) 178.4(2)
C(19) C(20) C(25) C(24) -0.5(3)
N(11) C(24) C(25) C(20) 179.6(2)
C(18) C(24) C(25) C(20) 0.4(3)
